data_2213979
loop_
_publ_author_name
'Slawin, Alexandra M. Z.'
'Lawson, Jeffrey'
'Storey, John M. D.'
'Harrison, William T. A.'

_publ_section_title
;
 <i>N</i>,<i>N</i>'-Di-1-naphthylurea revisited
;
_journal_coeditor_code TK2153
_journal_issue 6
_journal_name_full 'Acta Crystallographica Section E'
_journal_page_first o2925
_journal_page_last o2927
_journal_paper_doi 10.1107/S1600536807016820
_journal_volume 63
_journal_year 2007
_chemical_formula_iupac 'C21 H16 N2 O'
_chemical_formula_moiety 'C21 H16 N2 O'
_chemical_formula_sum 'C21 H16 N2 O'
_chemical_formula_weight 312.36
_chemical_name_systematic
;
N,N'-Di-1-naphthylurea
;
_space_group_IT_number 18
_symmetry_cell_setting orthorhombic
_symmetry_space_group_name_Hall 'P 2 2ab'
_symmetry_space_group_name_H-M 'P 21 21 2'
_atom_sites_solution_hydrogens geom
_atom_sites_solution_primary direct
_atom_sites_solution_secondary difmap
_audit_creation_method SHELXL97
_cell_angle_alpha 90
_cell_angle_beta 90
_cell_angle_gamma 90
_cell_formula_units_Z 2
_cell_length_a 11.284(3)
_cell_length_b 14.918(4)
_cell_length_c 4.5942(11)
_cell_measurement_reflns_used 2325
_cell_measurement_temperature 93(2)
_cell_measurement_theta_max 28.6
_cell_measurement_theta_min 2.3
_cell_volume 773.4(3)
_computing_cell_refinement CrystalClear
_computing_data_collection 'CrystalClear (Rigaku, 2004)'
_computing_data_reduction CrystalClear
_computing_molecular_graphics 'ORTEP-3 (Farrugia, 1997)'
_computing_publication_material SHELXL97
_computing_structure_refinement 'SHELXL97 (Sheldrick, 1997)'
_computing_structure_solution 'SHELXS97 (Sheldrick, 1997)'
_diffrn_ambient_temperature 93(2)
_diffrn_measured_fraction_theta_full 1.000
_diffrn_measured_fraction_theta_max 1.000
_diffrn_measurement_device_type 'Rigaku Mercury CCD area-detector'
_diffrn_measurement_method '\w and \f'
_diffrn_radiation_monochromator confocal
_diffrn_radiation_source 'rotating anode'
_diffrn_radiation_type MoK\a
_diffrn_radiation_wavelength 0.71073
_diffrn_reflns_av_R_equivalents 0.060
_diffrn_reflns_av_sigmaI/netI 0.058
_diffrn_reflns_limit_h_max 13
_diffrn_reflns_limit_h_min -9
_diffrn_reflns_limit_k_max 17
_diffrn_reflns_limit_k_min -16
_diffrn_reflns_limit_l_max 4
_diffrn_reflns_limit_l_min -5
_diffrn_reflns_number 5088
_diffrn_reflns_theta_full 25.3
_diffrn_reflns_theta_max 25.3
_diffrn_reflns_theta_min 2.3
_diffrn_standards_decay_% <1
_diffrn_standards_interval_count 0
_diffrn_standards_number 0
_exptl_absorpt_coefficient_mu 0.084
_exptl_absorpt_correction_T_max 0.999
_exptl_absorpt_correction_T_min 0.983
_exptl_absorpt_correction_type multi-scan
_exptl_absorpt_process_details '(CrystalClear; Rigaku, 2004)'
_exptl_crystal_colour colourless
_exptl_crystal_density_diffrn 1.341
_exptl_crystal_density_method 'not measured'
_exptl_crystal_description plate
_exptl_crystal_F_000 328
_exptl_crystal_size_max 0.20
_exptl_crystal_size_mid 0.10
_exptl_crystal_size_min 0.01
_refine_diff_density_max 0.24
_refine_diff_density_min -0.25
_refine_ls_abs_structure_details none
_refine_ls_extinction_coef 0.070(15)
_refine_ls_extinction_expression Fc^*^=kFc[1+0.001xFc^2^\l^3^/sin(2\q)]^-1/4^
_refine_ls_extinction_method 'SHELXL97 (Sheldrick, 1997)'
_refine_ls_goodness_of_fit_ref 1.14
_refine_ls_hydrogen_treatment mixed
_refine_ls_matrix_type full
_refine_ls_number_parameters 114
_refine_ls_number_reflns 869
_refine_ls_number_restraints 0
_refine_ls_restrained_S_all 1.14
_refine_ls_R_factor_all 0.069
_refine_ls_R_factor_gt 0.059
_refine_ls_shift/su_max 0.000
_refine_ls_shift/su_mean 0.000
_refine_ls_structure_factor_coef Fsqd
_refine_ls_weighting_details 'calc w = 1/[\s^2^(Fo^2^)+(0.0791P)^2^] where P=(Fo^2^+2Fc^2^)/3'
_refine_ls_weighting_scheme calc
_refine_ls_wR_factor_gt 0.144
_refine_ls_wR_factor_ref 0.150
_reflns_number_gt 761
_reflns_number_total 869
_reflns_threshold_expression I>2\s(I)
_cod_data_source_file tk2153.cif
_cod_data_source_block I
_cod_database_code 2213979
_cod_database_fobs_code 2213979

loop_
_symmetry_equiv_pos_as_xyz
'x, y, z'
'-x, -y, z'
'-x+1/2, y+1/2, -z'
'x+1/2, -y+1/2, -z'

loop_
_atom_site_type_symbol
_atom_site_label
_atom_site_fract_x
_atom_site_fract_y
_atom_site_fract_z
_atom_site_U_iso_or_equiv
_atom_site_adp_type
_atom_site_calc_flag
_atom_site_refinement_flags
_atom_site_occupancy
C C1 0.6716(3) 0.7006(2) 0.6915(7) 0.0246(8) Uani d . 1
C C2 0.5921(3) 0.7396(2) 0.4898(8) 0.0275(8) Uani d . 1
H H2 0.5284 0.7049 0.4156 0.033 Uiso calc R 1
C C3 0.6055(4) 0.8270(3) 0.3991(8) 0.0319(10) Uani d . 1
H H3 0.5513 0.8521 0.2635 0.038 Uiso calc R 1
C C4 0.6994(3) 0.8789(2) 0.5076(8) 0.0327(10) Uani d . 1
H H4 0.7090 0.9391 0.4440 0.039 Uiso calc R 1
C C5 0.7769(3) 0.8435(2) 0.7034(8) 0.0296(9) Uani d . 1
H H5 0.8401 0.8794 0.7748 0.036 Uiso calc R 1
C C6 0.7652(3) 0.7541(2) 0.8026(7) 0.0267(9) Uani d . 1
C C7 0.8438(3) 0.7180(2) 1.0123(8) 0.0294(9) Uani d . 1
H H7 0.9061 0.7540 1.0875 0.035 Uiso calc R 1
C C8 0.8308(3) 0.6315(3) 1.1078(8) 0.0308(9) Uani d . 1
H H8 0.8829 0.6082 1.2515 0.037 Uiso calc R 1
C C9 0.7400(4) 0.5772(2) 0.9923(7) 0.0285(9) Uani d . 1
H H9 0.7328 0.5167 1.0549 0.034 Uiso calc R 1
C C10 0.6616(3) 0.6106(2) 0.7900(7) 0.0271(9) Uani d . 1
C C11 0.5000 0.5000 0.8258(10) 0.0248(11) Uani d S 1
N N1 0.5714(3) 0.5545(2) 0.6675(6) 0.0262(8) Uani d . 1
H H1 0.560(3) 0.552(3) 0.485(8) 0.031 Uiso d . 1
O O1 0.5000 0.5000 1.0979(6) 0.0287(9) Uani d S 1

loop_
_atom_site_aniso_label
_atom_site_aniso_U_11
_atom_site_aniso_U_22
_atom_site_aniso_U_33
_atom_site_aniso_U_12
_atom_site_aniso_U_13
_atom_site_aniso_U_23
C1 0.026(2) 0.0235(18) 0.0242(16) -0.0006(15) 0.0031(15) -0.0008(14)
C2 0.0290(19) 0.0256(19) 0.0279(18) -0.0040(15) 0.0004(15) -0.0007(15)
C3 0.032(2) 0.029(2) 0.034(2) -0.0013(16) -0.0008(17) 0.0036(16)
C4 0.033(2) 0.0241(19) 0.041(2) -0.0017(16) 0.0038(17) 0.0005(17)
C5 0.028(2) 0.027(2) 0.034(2) -0.0039(16) 0.0028(17) -0.0048(16)
C6 0.0245(19) 0.0271(19) 0.0285(17) -0.0009(16) 0.0035(15) -0.0024(15)
C7 0.0244(19) 0.030(2) 0.0336(19) -0.0060(16) 0.0003(17) -0.0068(16)
C8 0.029(2) 0.036(2) 0.0274(18) 0.0003(17) -0.0061(16) -0.0007(16)
C9 0.033(2) 0.0246(18) 0.0277(18) 0.0011(16) 0.0031(16) 0.0032(15)
C10 0.027(2) 0.0280(19) 0.0259(18) -0.0030(16) 0.0056(17) -0.0016(15)
C11 0.022(3) 0.021(2) 0.032(3) 0.000(2) 0.000 0.000
N1 0.0272(18) 0.0292(16) 0.0223(14) -0.0098(15) 0.0005(12) -0.0006(13)
O1 0.032(2) 0.031(2) 0.0225(17) -0.0053(16) 0.000 0.000

loop_
_atom_type_symbol
_atom_type_description
_atom_type_scat_dispersion_real
_atom_type_scat_dispersion_imag
_atom_type_scat_source
C C 0.0033 0.0016 'International Tables Vol C Tables 4.2.6.8 and 6.1.1.4'
H H 0.0000 0.0000 'International Tables Vol C Tables 4.2.6.8 and 6.1.1.4'
N N 0.0061 0.0033 'International Tables Vol C Tables 4.2.6.8 and 6.1.1.4'
O O 0.0106 0.0060 'International Tables Vol C Tables 4.2.6.8 and 6.1.1.4'

loop_
_geom_angle_atom_site_label_1
_geom_angle_atom_site_label_2
_geom_angle_atom_site_label_3
_geom_angle_site_symmetry_1
_geom_angle_site_symmetry_3
_geom_angle
C2 C1 C6 . . 118.4(3)
C2 C1 C10 . . 123.1(3)
C6 C1 C10 . . 118.5(3)
C3 C2 C1 . . 121.2(3)
C3 C2 H2 . . 119.4
C1 C2 H2 . . 119.4
C2 C3 C4 . . 119.8(4)
C2 C3 H3 . . 120.1
C4 C3 H3 . . 120.1
C5 C4 C3 . . 120.4(3)
C5 C4 H4 . . 119.8
C3 C4 H4 . . 119.8
C4 C5 C6 . . 121.2(3)
C4 C5 H5 . . 119.4
C6 C5 H5 . . 119.4
C5 C6 C7 . . 121.3(3)
C5 C6 C1 . . 118.9(3)
C7 C6 C1 . . 119.8(3)
C8 C7 C6 . . 120.6(3)
C8 C7 H7 . . 119.7
C6 C7 H7 . . 119.7
C7 C8 C9 . . 119.9(3)
C7 C8 H8 . . 120.1
C9 C8 H8 . . 120.1
C10 C9 C8 . . 120.9(3)
C10 C9 H9 . . 119.6
C8 C9 H9 . . 119.6
C9 C10 C1 . . 120.4(3)
C9 C10 N1 . . 120.7(3)
C1 C10 N1 . . 118.9(3)
O1 C11 N1 . 2_665 122.4(2)
O1 C11 N1 . . 122.4(2)
N1 C11 N1 2_665 . 115.1(4)
C11 N1 C10 . . 124.2(3)
C11 N1 H1 . . 115(3)
C10 N1 H1 . . 121(3)

loop_
_geom_bond_atom_site_label_1
_geom_bond_atom_site_label_2
_geom_bond_site_symmetry_2
_geom_bond_distance
C1 C2 . 1.415(5)
C1 C6 . 1.419(5)
C1 C10 . 1.422(5)
C2 C3 . 1.377(5)
C2 H2 . 0.9500
C3 C4 . 1.404(5)
C3 H3 . 0.9500
C4 C5 . 1.362(5)
C4 H4 . 0.9500
C5 C6 . 1.414(5)
C5 H5 . 0.9500
C6 C7 . 1.416(5)
C7 C8 . 1.371(5)
C7 H7 . 0.9500
C8 C9 . 1.410(5)
C8 H8 . 0.9500
C9 C10 . 1.376(5)
C9 H9 . 0.9500
C10 N1 . 1.433(5)
C11 O1 . 1.250(6)
C11 N1 2_665 1.356(4)
C11 N1 . 1.356(4)
N1 H1 . 0.85(4)

loop_
_geom_hbond_atom_site_label_D
_geom_hbond_atom_site_label_H
_geom_hbond_atom_site_label_A
_geom_hbond_site_symmetry_A
_geom_hbond_distance_DH
_geom_hbond_distance_HA
_geom_hbond_distance_DA
_geom_hbond_angle_DHA
N1 H1 O1 1_554 0.85(4) 2.06(4) 2.856(4) 157(4)

loop_
_geom_torsion_atom_site_label_1
_geom_torsion_atom_site_label_2
_geom_torsion_atom_site_label_3
_geom_torsion_atom_site_label_4
_geom_torsion_site_symmetry_1
_geom_torsion
C6 C1 C2 C3 . 0.9(5)
C10 C1 C2 C3 . -179.7(3)
C1 C2 C3 C4 . 0.0(5)
C2 C3 C4 C5 . -0.4(6)
C3 C4 C5 C6 . 0.0(5)
C4 C5 C6 C7 . -178.2(3)
C4 C5 C6 C1 . 0.9(5)
C2 C1 C6 C5 . -1.3(5)
C10 C1 C6 C5 . 179.2(3)
C2 C1 C6 C7 . 177.9(3)
C10 C1 C6 C7 . -1.7(5)
C5 C6 C7 C8 . 179.5(3)
C1 C6 C7 C8 . 0.4(5)
C6 C7 C8 C9 . 1.3(5)
C7 C8 C9 C10 . -1.8(5)
C8 C9 C10 C1 . 0.6(5)
C8 C9 C10 N1 . 178.3(3)
C2 C1 C10 C9 . -178.3(3)
C6 C1 C10 C9 . 1.1(5)
C2 C1 C10 N1 . 3.9(5)
C6 C1 C10 N1 . -176.6(3)
O1 C11 N1 C10 . 6.5(4)
N1 C11 N1 C10 2_665 -173.5(4)
C9 C10 N1 C11 . 47.2(5)
C1 C10 N1 C11 . -135.1(3)
